data_2221502
loop_
_publ_author_name
'Yang, Hong-Jun'
'Dang, Yan-Qiu'

_publ_section_title Dicyclohexyl[<i>N</i>-(3-methoxy-2-oxidobenzylidene)valinato-\k^3^<i>O</i>,<i>N</i>,<i>O</i>']tin(IV)
_journal_coeditor_code SJ2591
_journal_issue 4
_journal_name_full 'Acta Crystallographica Section E'
_journal_page_first m398
_journal_page_last m399
_journal_paper_doi 10.1107/S1600536809008393
_journal_volume 65
_journal_year 2009
_chemical_formula_iupac '[Sn (C6 H11)2 (C13 H15 N O4)]'
_chemical_formula_moiety 'C25 H37 N O4 Sn'
_chemical_formula_sum 'C25 H37 N O4 Sn'
_chemical_formula_weight 534.25
_chemical_name_systematic
;
Dicyclohexyl[<i>N</i>-(3-methoxy-2-oxidobenzylidene)valinato-
\k^3^<i>O</i>,<i>N</i>,<i>O</i>']tin(IV)
;
_space_group_IT_number 14
_symmetry_cell_setting monoclinic
_symmetry_space_group_name_Hall '-P 2ybc'
_symmetry_space_group_name_H-M 'P 1 21/c 1'
_atom_sites_solution_hydrogens geom
_atom_sites_solution_primary direct
_atom_sites_solution_secondary difmap
_audit_creation_method SHELXL-97
_cell_angle_alpha 90.00
_cell_angle_beta 94.3450(10)
_cell_angle_gamma 90.00
_cell_formula_units_Z 4
_cell_length_a 9.5354(5)
_cell_length_b 10.0011(6)
_cell_length_c 25.7662(15)
_cell_measurement_reflns_used 6982
_cell_measurement_temperature 295(2)
_cell_measurement_theta_max 27.16
_cell_measurement_theta_min 2.34
_cell_volume 2450.1(2)
_computing_cell_refinement 'SAINT (Bruker, 2002)'
_computing_data_collection 'SMART (Bruker, 2002)'
_computing_data_reduction 'SAINT (Bruker, 2002)'
_computing_molecular_graphics 'ORTEP-3 for Windows (Farrugia, 1997)'
_computing_publication_material 'SHELXL97 (Sheldrick, 2008)'
_computing_structure_refinement 'SHELXL97 (Sheldrick, 2008)'
_computing_structure_solution 'SHELXS97 (Sheldrick, 2008)'
_diffrn_ambient_temperature 295(2)
_diffrn_measured_fraction_theta_full 0.999
_diffrn_measured_fraction_theta_max 0.999
_diffrn_measurement_device_type 'Bruker SMART APEX area-detector'
_diffrn_measurement_method '\f and \w'
_diffrn_radiation_monochromator graphite
_diffrn_radiation_source 'fine-focus sealed tube'
_diffrn_radiation_type MoK\a
_diffrn_radiation_wavelength 0.71073
_diffrn_reflns_av_R_equivalents 0.0253
_diffrn_reflns_av_sigmaI/netI 0.0239
_diffrn_reflns_limit_h_max 11
_diffrn_reflns_limit_h_min -11
_diffrn_reflns_limit_k_max 12
_diffrn_reflns_limit_k_min -12
_diffrn_reflns_limit_l_max 31
_diffrn_reflns_limit_l_min -31
_diffrn_reflns_number 18670
_diffrn_reflns_theta_full 26.00
_diffrn_reflns_theta_max 26.00
_diffrn_reflns_theta_min 1.59
_diffrn_standards_number 0
_exptl_absorpt_coefficient_mu 1.073
_exptl_absorpt_correction_T_max 0.9003
_exptl_absorpt_correction_T_min 0.8643
_exptl_absorpt_correction_type multi-scan
_exptl_absorpt_process_details '(SADABS; Bruker, 2002)'
_exptl_crystal_colour yellow
_exptl_crystal_density_diffrn 1.448
_exptl_crystal_density_method 'not measured'
_exptl_crystal_description block
_exptl_crystal_F_000 1104
_exptl_crystal_size_max 0.14
_exptl_crystal_size_mid 0.10
_exptl_crystal_size_min 0.10
_refine_diff_density_max 0.566
_refine_diff_density_min -0.340
_refine_ls_extinction_method none
_refine_ls_goodness_of_fit_ref 1.042
_refine_ls_hydrogen_treatment constr
_refine_ls_matrix_type full
_refine_ls_number_parameters 280
_refine_ls_number_reflns 4808
_refine_ls_number_restraints 0
_refine_ls_restrained_S_all 1.042
_refine_ls_R_factor_all 0.0438
_refine_ls_R_factor_gt 0.0332
_refine_ls_shift/su_max 0.001
_refine_ls_shift/su_mean 0.000
_refine_ls_structure_factor_coef Fsqd
_refine_ls_weighting_details 'calc w=1/[\s^2^(Fo^2^)+(0.0302P)^2^+2.2424P] where P=(Fo^2^+2Fc^2^)/3'
_refine_ls_weighting_scheme calc
_refine_ls_wR_factor_gt 0.0713
_refine_ls_wR_factor_ref 0.0765
_reflns_number_gt 3858
_reflns_number_total 4808
_reflns_threshold_expression I>2\s(I)
_cod_data_source_file sj2591.cif
_cod_data_source_block I
_cod_original_sg_symbol_H-M 'P 21/c'
_cod_database_code 2221502
_cod_database_fobs_code 2221502

loop_
_symmetry_equiv_pos_as_xyz
'x, y, z'
'-x, y+1/2, -z+1/2'
'-x, -y, -z'
'x, -y-1/2, z-1/2'

loop_
_atom_site_type_symbol
_atom_site_label
_atom_site_fract_x
_atom_site_fract_y
_atom_site_fract_z
_atom_site_U_iso_or_equiv
_atom_site_adp_type
_atom_site_calc_flag
_atom_site_refinement_flags
_atom_site_occupancy
_atom_site_disorder_assembly
_atom_site_disorder_group
Sn Sn1 0.13269(2) -0.000285(19) 0.145122(7) 0.03534(8) Uani d . 1 . .
N N1 0.0746(2) 0.2013(2) 0.16634(9) 0.0356(5) Uani d . 1 . .
O O1 0.0070(2) -0.0239(2) 0.21069(8) 0.0469(5) Uani d . 1 . .
O O3 0.2487(2) 0.1017(2) 0.09093(8) 0.0438(5) Uani d . 1 . .
O O4 0.4527(3) 0.1480(2) 0.03098(9) 0.0557(6) Uani d . 1 . .
O O2 -0.1148(3) 0.0751(2) 0.26995(8) 0.0583(6) Uani d . 1 . .
C C19 0.2495(3) 0.3275(3) 0.12149(11) 0.0380(7) Uani d . 1 . .
C C13 0.2988(3) 0.2235(3) 0.09125(11) 0.0369(6) Uani d . 1 . .
C C25 -0.0502(3) 0.0784(3) 0.23099(12) 0.0431(7) Uani d . 1 . .
C C14 0.4080(3) 0.2540(3) 0.05838(12) 0.0421(7) Uani d . 1 . .
C C7 0.3103(3) -0.0932(3) 0.18570(12) 0.0437(7) Uani d . 1 . .
H H7 0.2734 -0.1674 0.2054 0.052 Uiso calc R 1 . .
C C21 -0.0371(3) 0.2112(3) 0.20312(11) 0.0405(7) Uani d . 1 . .
H H21 -0.0090 0.2795 0.2292 0.049 Uiso calc R 1 . .
C C20 0.1414(3) 0.3096(3) 0.15649(11) 0.0407(7) Uani d . 1 . .
H H20 0.1160 0.3856 0.1744 0.049 Uiso calc R 1 . .
C C1 0.0021(3) -0.1073(3) 0.08792(11) 0.0389(7) Uani d . 1 . .
H H1 -0.0630 -0.0432 0.0703 0.047 Uiso calc R 1 . .
C C16 0.4606(4) 0.3813(3) 0.05633(13) 0.0515(8) Uani d . 1 . .
H H16 0.5319 0.3996 0.0347 0.062 Uiso calc R 1 . .
C C18 0.3057(4) 0.4573(3) 0.11829(13) 0.0513(8) Uani d . 1 . .
H H18 0.2718 0.5257 0.1384 0.062 Uiso calc R 1 . .
C C2 -0.0854(4) -0.2153(3) 0.11246(13) 0.0536(8) Uani d . 1 . .
H H2A -0.0232 -0.2777 0.1316 0.064 Uiso calc R 1 . .
H H2B -0.1453 -0.1742 0.1368 0.064 Uiso calc R 1 . .
C C24 -0.2320(4) 0.1559(4) 0.13339(15) 0.0630(10) Uani d . 1 . .
H H24A -0.2323 0.0666 0.1471 0.095 Uiso calc R 1 . .
H H24B -0.1710 0.1600 0.1055 0.095 Uiso calc R 1 . .
H H24C -0.3257 0.1803 0.1206 0.095 Uiso calc R 1 . .
C C6 0.0909(4) -0.1689(4) 0.04705(13) 0.0544(9) Uani d . 1 . .
H H6A 0.1404 -0.0984 0.0301 0.065 Uiso calc R 1 . .
H H6B 0.1605 -0.2282 0.0641 0.065 Uiso calc R 1 . .
C C17 0.4089(4) 0.4834(3) 0.08615(15) 0.0585(9) Uani d . 1 . .
H H17 0.4450 0.5695 0.0841 0.070 Uiso calc R 1 . .
C C5 0.0011(4) -0.2466(4) 0.00641(13) 0.0648(10) Uani d . 1 . .
H H5A -0.0607 -0.1852 -0.0135 0.078 Uiso calc R 1 . .
H H5B 0.0614 -0.2891 -0.0174 0.078 Uiso calc R 1 . .
C C15 0.5593(5) 0.1721(4) -0.00362(16) 0.0716(12) Uani d . 1 . .
H H15A 0.5818 0.0900 -0.0204 0.107 Uiso calc R 1 . .
H H15B 0.6418 0.2061 0.0156 0.107 Uiso calc R 1 . .
H H15C 0.5261 0.2363 -0.0294 0.107 Uiso calc R 1 . .
C C10 0.6078(4) -0.1408(4) 0.21768(18) 0.0750(12) Uani d . 1 . .
H H10A 0.6546 -0.0709 0.1994 0.090 Uiso calc R 1 . .
H H10B 0.6794 -0.1924 0.2376 0.090 Uiso calc R 1 . .
C C22 -0.1800(3) 0.2520(3) 0.17606(13) 0.0486(8) Uani d . 1 . .
H H22 -0.2483 0.2490 0.2026 0.058 Uiso calc R 1 . .
C C23 -0.1805(4) 0.3944(4) 0.15532(16) 0.0703(11) Uani d . 1 . .
H H23A -0.2718 0.4149 0.1390 0.105 Uiso calc R 1 . .
H H23B -0.1113 0.4028 0.1303 0.105 Uiso calc R 1 . .
H H23C -0.1589 0.4553 0.1836 0.105 Uiso calc R 1 . .
C C3 -0.1757(4) -0.2901(4) 0.07076(15) 0.0634(10) Uani d . 1 . .
H H3A -0.2281 -0.3597 0.0870 0.076 Uiso calc R 1 . .
H H3B -0.2427 -0.2287 0.0534 0.076 Uiso calc R 1 . .
C C8 0.4100(4) -0.1546(4) 0.14941(15) 0.0752(12) Uani d . 1 . .
H H8A 0.4481 -0.0847 0.1285 0.090 Uiso calc R 1 . .
H H8B 0.3586 -0.2165 0.1261 0.090 Uiso calc R 1 . .
C C11 0.5120(5) -0.0791(6) 0.2538(2) 0.1082(19) Uani d . 1 . .
H H11A 0.5648 -0.0166 0.2765 0.130 Uiso calc R 1 . .
H H11B 0.4752 -0.1482 0.2754 0.130 Uiso calc R 1 . .
C C4 -0.0867(4) -0.3524(4) 0.03086(15) 0.0636(10) Uani d . 1 . .
H H4A -0.0253 -0.4196 0.0475 0.076 Uiso calc R 1 . .
H H4B -0.1472 -0.3959 0.0040 0.076 Uiso calc R 1 . .
C C9 0.5308(5) -0.2287(5) 0.17957(18) 0.0885(15) Uani d . 1 . .
H H9A 0.4934 -0.3044 0.1976 0.106 Uiso calc R 1 . .
H H9B 0.5951 -0.2626 0.1553 0.106 Uiso calc R 1 . .
C C12 0.3897(5) -0.0058(5) 0.22460(19) 0.0894(16) Uani d . 1 . .
H H12A 0.3260 0.0266 0.2494 0.107 Uiso calc R 1 . .
H H12B 0.4257 0.0711 0.2069 0.107 Uiso calc R 1 . .

loop_
_atom_site_aniso_label
_atom_site_aniso_U_11
_atom_site_aniso_U_22
_atom_site_aniso_U_33
_atom_site_aniso_U_12
_atom_site_aniso_U_13
_atom_site_aniso_U_23
Sn1 0.04106(12) 0.03172(11) 0.03376(12) -0.00233(9) 0.00626(8) 0.00054(9)
N1 0.0449(14) 0.0325(13) 0.0302(12) -0.0001(11) 0.0070(10) 0.0002(10)
O1 0.0621(14) 0.0376(12) 0.0432(12) 0.0028(10) 0.0181(11) 0.0065(9)
O3 0.0596(13) 0.0322(11) 0.0419(11) -0.0084(10) 0.0176(10) -0.0006(9)
O4 0.0687(15) 0.0456(13) 0.0569(14) -0.0032(11) 0.0323(12) 0.0013(11)
O2 0.0775(16) 0.0562(15) 0.0449(13) 0.0047(13) 0.0294(12) 0.0076(11)
C19 0.0478(17) 0.0313(15) 0.0347(15) -0.0052(13) 0.0023(13) 0.0023(12)
C13 0.0415(16) 0.0360(16) 0.0328(15) -0.0029(13) 0.0002(12) 0.0041(12)
C25 0.0475(17) 0.0476(19) 0.0344(16) 0.0008(15) 0.0036(13) 0.0056(14)
C14 0.0479(18) 0.0403(17) 0.0389(16) -0.0024(14) 0.0079(14) 0.0069(13)
C7 0.0422(17) 0.0491(18) 0.0397(17) -0.0025(14) 0.0020(13) 0.0116(14)
C21 0.0497(18) 0.0377(16) 0.0352(16) 0.0014(14) 0.0111(13) -0.0014(13)
C20 0.0511(18) 0.0322(16) 0.0390(16) 0.0006(13) 0.0044(14) -0.0040(13)
C1 0.0394(16) 0.0370(16) 0.0403(16) -0.0031(13) 0.0039(13) -0.0018(13)
C16 0.053(2) 0.050(2) 0.053(2) -0.0122(16) 0.0121(16) 0.0095(16)
C18 0.069(2) 0.0362(16) 0.0493(19) -0.0062(16) 0.0094(17) -0.0008(14)
C2 0.057(2) 0.050(2) 0.056(2) -0.0115(16) 0.0162(16) -0.0037(16)
C24 0.053(2) 0.065(2) 0.070(2) 0.0019(18) -0.0031(18) 0.005(2)
C6 0.056(2) 0.062(2) 0.0471(19) -0.0125(17) 0.0121(16) -0.0123(17)
C17 0.076(2) 0.0365(19) 0.065(2) -0.0181(17) 0.0140(19) 0.0019(16)
C5 0.078(3) 0.068(3) 0.049(2) -0.011(2) 0.0044(19) -0.0184(18)
C15 0.083(3) 0.066(3) 0.072(3) -0.005(2) 0.045(2) -0.003(2)
C10 0.047(2) 0.082(3) 0.095(3) -0.001(2) -0.004(2) 0.014(3)
C22 0.0503(19) 0.0499(19) 0.0473(18) 0.0109(15) 0.0135(15) 0.0059(15)
C23 0.075(3) 0.053(2) 0.081(3) 0.019(2) -0.001(2) 0.012(2)
C3 0.057(2) 0.056(2) 0.077(3) -0.0166(18) 0.0062(19) -0.009(2)
C8 0.078(3) 0.084(3) 0.061(2) 0.033(2) -0.011(2) -0.021(2)
C11 0.093(3) 0.133(5) 0.091(3) 0.037(3) -0.045(3) -0.041(3)
C4 0.071(2) 0.051(2) 0.068(2) -0.0086(19) -0.003(2) -0.0153(19)
C9 0.072(3) 0.097(4) 0.094(3) 0.036(3) -0.017(2) -0.019(3)
C12 0.085(3) 0.097(4) 0.082(3) 0.026(3) -0.026(2) -0.044(3)

loop_
_atom_type_symbol
_atom_type_description
_atom_type_scat_dispersion_real
_atom_type_scat_dispersion_imag
_atom_type_scat_source
C C 0.0033 0.0016 'International Tables Vol C Tables 4.2.6.8 and 6.1.1.4'
H H 0.0000 0.0000 'International Tables Vol C Tables 4.2.6.8 and 6.1.1.4'
N N 0.0061 0.0033 'International Tables Vol C Tables 4.2.6.8 and 6.1.1.4'
O O 0.0106 0.0060 'International Tables Vol C Tables 4.2.6.8 and 6.1.1.4'
Sn Sn -0.6537 1.4246 'International Tables Vol C Tables 4.2.6.8 and 6.1.1.4'

loop_
_geom_angle_atom_site_label_1
_geom_angle_atom_site_label_2
_geom_angle_atom_site_label_3
_geom_angle_site_symmetry_1
_geom_angle_site_symmetry_3
_geom_angle
_geom_angle_publ_flag
O3 Sn1 C7 . . 95.63(10) y
O3 Sn1 C1 . . 95.31(9) y
C7 Sn1 C1 . . 121.20(12) y
O3 Sn1 O1 . . 157.22(8) y
C7 Sn1 O1 . . 92.06(10) y
C1 Sn1 O1 . . 98.96(10) y
O3 Sn1 N1 . . 82.79(8) y
C7 Sn1 N1 . . 119.27(11) y
C1 Sn1 N1 . . 119.38(10) y
O1 Sn1 N1 . . 74.75(8) y
C20 N1 C21 . . 117.3(2) ?
C20 N1 Sn1 . . 126.18(19) ?
C21 N1 Sn1 . . 115.66(17) ?
C25 O1 Sn1 . . 120.55(19) ?
C13 O3 Sn1 . . 130.97(18) ?
C14 O4 C15 . . 117.4(3) ?
C13 C19 C18 . . 120.4(3) ?
C13 C19 C20 . . 123.1(3) ?
C18 C19 C20 . . 116.6(3) ?
O3 C13 C19 . . 123.8(3) ?
O3 C13 C14 . . 118.6(3) ?
C19 C13 C14 . . 117.6(3) ?
O2 C25 O1 . . 124.7(3) ?
O2 C25 C21 . . 118.6(3) ?
O1 C25 C21 . . 116.7(3) ?
O4 C14 C16 . . 125.1(3) ?
O4 C14 C13 . . 114.4(3) ?
C16 C14 C13 . . 120.5(3) ?
C12 C7 C8 . . 110.1(3) ?
C12 C7 Sn1 . . 114.7(2) ?
C8 C7 Sn1 . . 112.7(2) ?
C12 C7 H7 . . 106.3 ?
C8 C7 H7 . . 106.3 ?
Sn1 C7 H7 . . 106.3 ?
N1 C21 C25 . . 109.4(2) ?
N1 C21 C22 . . 112.5(2) ?
C25 C21 C22 . . 110.1(3) ?
N1 C21 H21 . . 108.2 ?
C25 C21 H21 . . 108.2 ?
C22 C21 H21 . . 108.2 ?
N1 C20 C19 . . 128.2(3) ?
N1 C20 H20 . . 115.9 ?
C19 C20 H20 . . 115.9 ?
C6 C1 C2 . . 110.3(3) ?
C6 C1 Sn1 . . 110.57(19) ?
C2 C1 Sn1 . . 112.0(2) ?
C6 C1 H1 . . 107.9 ?
C2 C1 H1 . . 107.9 ?
Sn1 C1 H1 . . 107.9 ?
C14 C16 C17 . . 121.0(3) ?
C14 C16 H16 . . 119.5 ?
C17 C16 H16 . . 119.5 ?
C17 C18 C19 . . 120.6(3) ?
C17 C18 H18 . . 119.7 ?
C19 C18 H18 . . 119.7 ?
C3 C2 C1 . . 110.6(3) ?
C3 C2 H2A . . 109.5 ?
C1 C2 H2A . . 109.5 ?
C3 C2 H2B . . 109.5 ?
C1 C2 H2B . . 109.5 ?
H2A C2 H2B . . 108.1 ?
C22 C24 H24A . . 109.5 ?
C22 C24 H24B . . 109.5 ?
H24A C24 H24B . . 109.5 ?
C22 C24 H24C . . 109.5 ?
H24A C24 H24C . . 109.5 ?
H24B C24 H24C . . 109.5 ?
C5 C6 C1 . . 111.6(3) ?
C5 C6 H6A . . 109.3 ?
C1 C6 H6A . . 109.3 ?
C5 C6 H6B . . 109.3 ?
C1 C6 H6B . . 109.3 ?
H6A C6 H6B . . 108.0 ?
C18 C17 C16 . . 119.9(3) ?
C18 C17 H17 . . 120.0 ?
C16 C17 H17 . . 120.0 ?
C4 C5 C6 . . 111.8(3) ?
C4 C5 H5A . . 109.3 ?
C6 C5 H5A . . 109.3 ?
C4 C5 H5B . . 109.3 ?
C6 C5 H5B . . 109.3 ?
H5A C5 H5B . . 107.9 ?
O4 C15 H15A . . 109.5 ?
O4 C15 H15B . . 109.5 ?
H15A C15 H15B . . 109.5 ?
O4 C15 H15C . . 109.5 ?
H15A C15 H15C . . 109.5 ?
H15B C15 H15C . . 109.5 ?
C9 C10 C11 . . 111.5(4) ?
C9 C10 H10A . . 109.3 ?
C11 C10 H10A . . 109.3 ?
C9 C10 H10B . . 109.3 ?
C11 C10 H10B . . 109.3 ?
H10A C10 H10B . . 108.0 ?
C24 C22 C23 . . 110.3(3) ?
C24 C22 C21 . . 113.0(3) ?
C23 C22 C21 . . 112.7(3) ?
C24 C22 H22 . . 106.8 ?
C23 C22 H22 . . 106.8 ?
C21 C22 H22 . . 106.8 ?
C22 C23 H23A . . 109.5 ?
C22 C23 H23B . . 109.5 ?
H23A C23 H23B . . 109.5 ?
C22 C23 H23C . . 109.5 ?
H23A C23 H23C . . 109.5 ?
H23B C23 H23C . . 109.5 ?
C4 C3 C2 . . 111.4(3) ?
C4 C3 H3A . . 109.3 ?
C2 C3 H3A . . 109.3 ?
C4 C3 H3B . . 109.3 ?
C2 C3 H3B . . 109.3 ?
H3A C3 H3B . . 108.0 ?
C7 C8 C9 . . 111.5(3) ?
C7 C8 H8A . . 109.3 ?
C9 C8 H8A . . 109.3 ?
C7 C8 H8B . . 109.3 ?
C9 C8 H8B . . 109.3 ?
H8A C8 H8B . . 108.0 ?
C10 C11 C12 . . 112.0(4) ?
C10 C11 H11A . . 109.2 ?
C12 C11 H11A . . 109.2 ?
C10 C11 H11B . . 109.2 ?
C12 C11 H11B . . 109.2 ?
H11A C11 H11B . . 107.9 ?
C5 C4 C3 . . 110.5(3) ?
C5 C4 H4A . . 109.5 ?
C3 C4 H4A . . 109.5 ?
C5 C4 H4B . . 109.5 ?
C3 C4 H4B . . 109.5 ?
H4A C4 H4B . . 108.1 ?
C10 C9 C8 . . 111.6(4) ?
C10 C9 H9A . . 109.3 ?
C8 C9 H9A . . 109.3 ?
C10 C9 H9B . . 109.3 ?
C8 C9 H9B . . 109.3 ?
H9A C9 H9B . . 108.0 ?
C7 C12 C11 . . 112.3(4) ?
C7 C12 H12A . . 109.1 ?
C11 C12 H12A . . 109.1 ?
C7 C12 H12B . . 109.1 ?
C11 C12 H12B . . 109.1 ?
H12A C12 H12B . . 107.9 ?

loop_
_geom_bond_atom_site_label_1
_geom_bond_atom_site_label_2
_geom_bond_site_symmetry_2
_geom_bond_distance
_geom_bond_publ_flag
Sn1 O3 . 2.1085(19) y
Sn1 C7 . 2.135(3) y
Sn1 C1 . 2.142(3) y
Sn1 O1 . 2.157(2) y
Sn1 N1 . 2.172(2) y
N1 C20 . 1.292(4) ?
N1 C21 . 1.481(3) ?
O1 C25 . 1.289(4) ?
O3 C13 . 1.309(3) ?
O4 C14 . 1.360(4) ?
O4 C15 . 1.422(4) ?
O2 C25 . 1.217(4) ?
C19 C13 . 1.402(4) ?
C19 C18 . 1.409(4) ?
C19 C20 . 1.431(4) ?
C13 C14 . 1.424(4) ?
C25 C21 . 1.520(4) ?
C14 C16 . 1.370(4) ?
C7 C12 . 1.492(5) ?
C7 C8 . 1.512(5) ?
C7 H7 . 0.9800 ?
C21 C22 . 1.538(4) ?
C21 H21 . 0.9800 ?
C20 H20 . 0.9300 ?
C1 C6 . 1.530(4) ?
C1 C2 . 1.530(4) ?
C1 H1 . 0.9800 ?
C16 C17 . 1.390(5) ?
C16 H16 . 0.9300 ?
C18 C17 . 1.359(5) ?
C18 H18 . 0.9300 ?
C2 C3 . 1.522(5) ?
C2 H2A . 0.9700 ?
C2 H2B . 0.9700 ?
C24 C22 . 1.515(5) ?
C24 H24A . 0.9600 ?
C24 H24B . 0.9600 ?
C24 H24C . 0.9600 ?
C6 C5 . 1.516(4) ?
C6 H6A . 0.9700 ?
C6 H6B . 0.9700 ?
C17 H17 . 0.9300 ?
C5 C4 . 1.515(5) ?
C5 H5A . 0.9700 ?
C5 H5B . 0.9700 ?
C15 H15A . 0.9600 ?
C15 H15B . 0.9600 ?
C15 H15C . 0.9600 ?
C10 C9 . 1.472(6) ?
C10 C11 . 1.487(6) ?
C10 H10A . 0.9700 ?
C10 H10B . 0.9700 ?
C22 C23 . 1.521(5) ?
C22 H22 . 0.9800 ?
C23 H23A . 0.9600 ?
C23 H23B . 0.9600 ?
C23 H23C . 0.9600 ?
C3 C4 . 1.516(5) ?
C3 H3A . 0.9700 ?
C3 H3B . 0.9700 ?
C8 C9 . 1.531(5) ?
C8 H8A . 0.9700 ?
C8 H8B . 0.9700 ?
C11 C12 . 1.527(6) ?
C11 H11A . 0.9700 ?
C11 H11B . 0.9700 ?
C4 H4A . 0.9700 ?
C4 H4B . 0.9700 ?
C9 H9A . 0.9700 ?
C9 H9B . 0.9700 ?
C12 H12A . 0.9700 ?
C12 H12B . 0.9700 ?

loop_
_geom_torsion_atom_site_label_1
_geom_torsion_atom_site_label_2
_geom_torsion_atom_site_label_3
_geom_torsion_atom_site_label_4
_geom_torsion_site_symmetry_1
_geom_torsion_site_symmetry_2
_geom_torsion_site_symmetry_3
_geom_torsion_site_symmetry_4
_geom_torsion
_geom_torsion_publ_flag
O3 Sn1 N1 C20 . . . . -20.0(2) ?
C7 Sn1 N1 C20 . . . . 72.5(3) ?
C1 Sn1 N1 C20 . . . . -112.0(3) ?
O1 Sn1 N1 C20 . . . . 156.2(3) ?
O3 Sn1 N1 C21 . . . . 171.3(2) ?
C7 Sn1 N1 C21 . . . . -96.3(2) ?
C1 Sn1 N1 C21 . . . . 79.2(2) ?
O1 Sn1 N1 C21 . . . . -12.62(19) ?
O3 Sn1 O1 C25 . . . . 13.5(4) ?
C7 Sn1 O1 C25 . . . . 123.3(2) ?
C1 Sn1 O1 C25 . . . . -114.6(2) ?
N1 Sn1 O1 C25 . . . . 3.5(2) ?
C7 Sn1 O3 C13 . . . . -94.7(3) ?
C1 Sn1 O3 C13 . . . . 143.1(3) ?
O1 Sn1 O3 C13 . . . . 14.4(4) ?
N1 Sn1 O3 C13 . . . . 24.1(3) ?
Sn1 O3 C13 C19 . . . . -20.1(4) ?
Sn1 O3 C13 C14 . . . . 161.1(2) ?
C18 C19 C13 O3 . . . . -177.8(3) ?
C20 C19 C13 O3 . . . . 2.0(5) ?
C18 C19 C13 C14 . . . . 1.0(4) ?
C20 C19 C13 C14 . . . . -179.3(3) ?
Sn1 O1 C25 O2 . . . . -175.0(3) ?
Sn1 O1 C25 C21 . . . . 6.1(4) ?
C15 O4 C14 C16 . . . . -2.0(5) ?
C15 O4 C14 C13 . . . . 178.5(3) ?
O3 C13 C14 O4 . . . . -2.4(4) ?
C19 C13 C14 O4 . . . . 178.8(3) ?
O3 C13 C14 C16 . . . . 178.0(3) ?
C19 C13 C14 C16 . . . . -0.8(4) ?
O3 Sn1 C7 C12 . . . . 80.8(3) ?
C1 Sn1 C7 C12 . . . . -179.5(3) ?
O1 Sn1 C7 C12 . . . . -77.7(3) ?
N1 Sn1 C7 C12 . . . . -4.0(3) ?
O3 Sn1 C7 C8 . . . . -46.1(3) ?
C1 Sn1 C7 C8 . . . . 53.6(3) ?
O1 Sn1 C7 C8 . . . . 155.4(3) ?
N1 Sn1 C7 C8 . . . . -131.0(3) ?
C20 N1 C21 C25 . . . . -151.0(3) ?
Sn1 N1 C21 C25 . . . . 18.8(3) ?
C20 N1 C21 C22 . . . . 86.3(3) ?
Sn1 N1 C21 C22 . . . . -103.9(2) ?
O2 C25 C21 N1 . . . . 164.9(3) ?
O1 C25 C21 N1 . . . . -16.1(4) ?
O2 C25 C21 C22 . . . . -70.9(4) ?
O1 C25 C21 C22 . . . . 108.0(3) ?
C21 N1 C20 C19 . . . . -177.8(3) ?
Sn1 N1 C20 C19 . . . . 13.6(5) ?
C13 C19 C20 N1 . . . . 0.6(5) ?
C18 C19 C20 N1 . . . . -179.7(3) ?
O3 Sn1 C1 C6 . . . . 46.7(2) ?
C7 Sn1 C1 C6 . . . . -53.2(3) ?
O1 Sn1 C1 C6 . . . . -151.1(2) ?
N1 Sn1 C1 C6 . . . . 131.4(2) ?
O3 Sn1 C1 C2 . . . . 170.2(2) ?
C7 Sn1 C1 C2 . . . . 70.4(2) ?
O1 Sn1 C1 C2 . . . . -27.6(2) ?
N1 Sn1 C1 C2 . . . . -105.1(2) ?
O4 C14 C16 C17 . . . . -179.5(3) ?
C13 C14 C16 C17 . . . . 0.0(5) ?
C13 C19 C18 C17 . . . . -0.4(5) ?
C20 C19 C18 C17 . . . . 179.8(3) ?
C6 C1 C2 C3 . . . . -55.8(4) ?
Sn1 C1 C2 C3 . . . . -179.4(2) ?
C2 C1 C6 C5 . . . . 54.9(4) ?
Sn1 C1 C6 C5 . . . . 179.3(3) ?
C19 C18 C17 C16 . . . . -0.4(6) ?
C14 C16 C17 C18 . . . . 0.6(6) ?
C1 C6 C5 C4 . . . . -55.1(4) ?
N1 C21 C22 C24 . . . . 58.4(4) ?
C25 C21 C22 C24 . . . . -63.9(3) ?
N1 C21 C22 C23 . . . . -67.5(4) ?
C25 C21 C22 C23 . . . . 170.2(3) ?
C1 C2 C3 C4 . . . . 57.4(4) ?
C12 C7 C8 C9 . . . . 54.6(5) ?
Sn1 C7 C8 C9 . . . . -176.1(3) ?
C9 C10 C11 C12 . . . . -54.3(6) ?
C6 C5 C4 C3 . . . . 55.4(4) ?
C2 C3 C4 C5 . . . . -56.7(4) ?
C11 C10 C9 C8 . . . . 55.3(6) ?
C7 C8 C9 C10 . . . . -56.0(5) ?
C8 C7 C12 C11 . . . . -53.9(5) ?
Sn1 C7 C12 C11 . . . . 177.8(4) ?
C10 C11 C12 C7 . . . . 54.3(7) ?
